data_7701436
loop_
_publ_author_name
'Weber, Lothar'
'Eickhoff, Daniel'
'Stammler, Georg'
'Neumann, Beate'
'CHROSTOWSKA, Anna'
'Darrigan, Clovis'
'Dargelos, Alain'

_publ_section_title
;
 Syntheses and structures of benzo-bis(1,3,2-diazaboroles) and
 acenaphtho-1,3,2 --diazaboroles
;
_journal_name_full 'Dalton Transactions'
_journal_paper_doi 10.1039/C9DT03818C
_journal_year 2019
_chemical_formula_moiety 'C36 H40 B Br N2'
_chemical_formula_sum 'C36 H40 B Br N2'
_chemical_formula_weight 591.42
_space_group_crystal_system monoclinic
_space_group_IT_number 14
_space_group_name_Hall '-P 2yn'
_space_group_name_H-M_alt 'P 1 21/n 1'
_symmetry_space_group_name_Hall '-P 2yn'
_symmetry_space_group_name_H-M 'P 1 21/n 1'
_atom_sites_solution_hydrogens geom
_audit_creation_date 2019-07-30
_audit_creation_method
;
Olex2 1.2-alpha
(compiled 2018.07.26 svn.r3523 for OlexSys, GUI svn.r5532)
;
_audit_update_record
;
2019-08-12 deposited with the CCDC.    2019-10-25 downloaded from the CCDC.
;
_cell_angle_alpha 90
_cell_angle_beta 110.4998(7)
_cell_angle_gamma 90
_cell_formula_units_Z 4
_cell_length_a 12.9150(2)
_cell_length_b 19.5005(2)
_cell_length_c 13.4350(2)
_cell_measurement_reflns_used 40824
_cell_measurement_temperature 100(2)
_cell_measurement_theta_max 30.034
_cell_measurement_theta_min 2.910
_cell_volume 3169.32(8)
_computing_cell_refinement 'HKL Scalepack (Otwinowski & Minor 1997)'
_computing_data_collection 'Collect, Bruker AXS, 2004'
_computing_data_reduction 'Denzo and Scalepack (Otwinowski & Minor, 1997)'
_computing_molecular_graphics 'Olex2 (Dolomanov et al., 2009)'
_computing_publication_material 'Olex2 (Dolomanov et al., 2009)'
_computing_structure_refinement 'ShelXL (Sheldrick, 2015)'
_computing_structure_solution 'SHELXS-97 (Sheldrick, 1990)'
_diffrn_ambient_temperature 100(2)
_diffrn_measured_fraction_theta_full 0.998
_diffrn_measured_fraction_theta_max 0.999
_diffrn_measurement_device_type KappaCCD
_diffrn_measurement_method CCD
_diffrn_radiation_type MoK\a
_diffrn_radiation_wavelength 0.71073
_diffrn_reflns_av_R_equivalents 0.060
_diffrn_reflns_av_sigmaI/netI 0.0375
_diffrn_reflns_Laue_measured_fraction_full 0.998
_diffrn_reflns_Laue_measured_fraction_max 0.999
_diffrn_reflns_limit_h_max 18
_diffrn_reflns_limit_h_min 0
_diffrn_reflns_limit_k_max 27
_diffrn_reflns_limit_k_min 0
_diffrn_reflns_limit_l_max 17
_diffrn_reflns_limit_l_min -18
_diffrn_reflns_number 62160
_diffrn_reflns_point_group_measured_fraction_full 0.998
_diffrn_reflns_point_group_measured_fraction_max 0.999
_diffrn_reflns_theta_full 25.242
_diffrn_reflns_theta_max 30.022
_diffrn_reflns_theta_min 3.238
_exptl_absorpt_coefficient_mu 1.323
_exptl_absorpt_correction_T_max 0.9015
_exptl_absorpt_correction_T_min 0.7332
_exptl_absorpt_correction_type multi-scan
_exptl_absorpt_process_details 'Denzo and Scalepack (Otwinowski & Minor, 1997)'
_exptl_crystal_colour red
_exptl_crystal_colour_primary red
_exptl_crystal_density_diffrn 1.239
_exptl_crystal_density_method 'not measured'
_exptl_crystal_description fragment
_exptl_crystal_F_000 1240
_exptl_crystal_size_max 0.25
_exptl_crystal_size_mid 0.1
_exptl_crystal_size_min 0.08
_refine_diff_density_max 0.549
_refine_diff_density_min -0.617
_refine_diff_density_rms 0.067
_refine_ls_extinction_method none
_refine_ls_goodness_of_fit_ref 1.023
_refine_ls_hydrogen_treatment constr
_refine_ls_matrix_type full
_refine_ls_number_parameters 369
_refine_ls_number_reflns 9239
_refine_ls_number_restraints 0
_refine_ls_restrained_S_all 1.023
_refine_ls_R_factor_all 0.0595
_refine_ls_R_factor_gt 0.0390
_refine_ls_shift/su_max 0.001
_refine_ls_shift/su_mean 0.000
_refine_ls_structure_factor_coef Fsqd
_refine_ls_weighting_details 'w=1/[\s^2^(Fo^2^)+(0.0499P)^2^+1.0673P] where P=(Fo^2^+2Fc^2^)/3'
_refine_ls_weighting_scheme calc
_refine_ls_wR_factor_gt 0.0913
_refine_ls_wR_factor_ref 0.0998
_reflns_Friedel_coverage 0.000
_reflns_number_gt 7123
_reflns_number_total 9239
_reflns_threshold_expression 'I > 2\s(I)'
_cod_data_source_file c9dt03818c2.cif
_cod_data_source_block compound7
_cod_database_code 7701436
_shelx_shelxl_version_number 2016/6
_shelx_space_group_comment
;
The symmetry employed for this shelxl refinement is uniquely defined
by the following loop, which should always be used as a source of
symmetry information in preference to the above space-group names.
They are only intended as comments.
;
_shelx_estimated_absorpt_t_max 0.902
_shelx_estimated_absorpt_t_min 0.733
_olex2_refinement_description
;
1. Fixed Uiso
 At 1.2 times of:
  All C(H) groups
 At 1.5 times of:
  All C(H,H,H) groups
2.a Ternary CH refined with riding coordinates:
 C19(H19), C22(H22), C31(H31), C34(H34)
2.b Aromatic/amide H refined with riding coordinates:
 C6(H6), C7(H7), C8(H8), C10(H10), C11(H11), C12(H12), C15(H15), C16(H16),
 C17(H17), C27(H27), C28(H28), C29(H29)
2.c Idealised Me refined as rotating group:
 C20(H20A,H20B,H20C), C21(H21A,H21B,H21C), C23(H23A,H23B,H23C), C24(H24A,H24B,
 H24C), C32(H32A,H32B,H32C), C33(H33A,H33B,H33C), C35(H35A,H35B,H35C), C36(H36A,
 H36B,H36C)
;
_olex2_submission_special_instructions 'No special instructions were received'

loop_
_space_group_symop_operation_xyz
'x, y, z'
'-x+1/2, y+1/2, -z+1/2'
'-x, -y, -z'
'x-1/2, -y-1/2, z-1/2'

loop_
_atom_site_label
_atom_site_type_symbol
_atom_site_fract_x
_atom_site_fract_y
_atom_site_fract_z
_atom_site_U_iso_or_equiv
_atom_site_adp_type
_atom_site_occupancy
_atom_site_site_symmetry_order
_atom_site_calc_flag
_atom_site_refinement_flags_posn
Br1 Br 0.74024(2) 0.02417(2) 0.44056(2) 0.02778(6) Uani 1 1 d .
N1 N 0.74053(11) 0.16710(6) 0.36023(10) 0.0169(2) Uani 1 1 d .
N2 N 0.68617(11) 0.16133(6) 0.50722(10) 0.0165(2) Uani 1 1 d .
B1 B 0.71997(14) 0.12151(9) 0.43471(14) 0.0186(3) Uani 1 1 d .
C1 C 0.72113(12) 0.23291(7) 0.39048(12) 0.0173(3) Uani 1 1 d .
C2 C 0.68995(13) 0.22979(7) 0.47748(12) 0.0172(3) Uani 1 1 d .
C3 C 0.67692(13) 0.29906(8) 0.51290(12) 0.0184(3) Uani 1 1 d .
C4 C 0.70260(13) 0.34247(8) 0.43892(12) 0.0193(3) Uani 1 1 d .
C5 C 0.73095(13) 0.30405(8) 0.36149(12) 0.0191(3) Uani 1 1 d .
C6 C 0.76047(15) 0.33903(9) 0.28663(14) 0.0261(4) Uani 1 1 d .
H6 H 0.779736 0.315211 0.233926 0.031 Uiso 1 1 calc R
C7 C 0.76131(17) 0.41186(9) 0.29043(15) 0.0311(4) Uani 1 1 d .
H7 H 0.782260 0.436295 0.239285 0.037 Uiso 1 1 calc R
C8 C 0.73335(16) 0.44860(9) 0.36435(15) 0.0295(4) Uani 1 1 d .
H8 H 0.734581 0.497297 0.363264 0.035 Uiso 1 1 calc R
C9 C 0.70238(14) 0.41348(8) 0.44301(14) 0.0234(3) Uani 1 1 d .
C10 C 0.67356(16) 0.44326(9) 0.52664(16) 0.0295(4) Uani 1 1 d .
H10 H 0.670950 0.491723 0.532533 0.035 Uiso 1 1 calc R
C11 C 0.64949(16) 0.40209(9) 0.59892(15) 0.0305(4) Uani 1 1 d .
H11 H 0.631187 0.423131 0.654371 0.037 Uiso 1 1 calc R
C12 C 0.65099(14) 0.32910(8) 0.59374(14) 0.0246(3) Uani 1 1 d .
H12 H 0.634469 0.301886 0.644901 0.029 Uiso 1 1 calc R
C13 C 0.76475(13) 0.15507(8) 0.26512(12) 0.0188(3) Uani 1 1 d .
C14 C 0.87518(14) 0.15758(8) 0.27039(14) 0.0231(3) Uani 1 1 d .
C15 C 0.89490(16) 0.14825(9) 0.17543(15) 0.0300(4) Uani 1 1 d .
H15 H 0.968823 0.148861 0.176457 0.036 Uiso 1 1 calc R
C16 C 0.80934(18) 0.13816(9) 0.08009(15) 0.0321(4) Uani 1 1 d .
H16 H 0.824909 0.132795 0.016465 0.039 Uiso 1 1 calc R
C17 C 0.70096(16) 0.13584(9) 0.07677(14) 0.0285(4) Uani 1 1 d .
H17 H 0.642813 0.128604 0.010839 0.034 Uiso 1 1 calc R
C18 C 0.67617(14) 0.14406(8) 0.16981(13) 0.0230(3) Uani 1 1 d .
C19 C 0.96922(14) 0.17027(9) 0.37417(15) 0.0281(4) Uani 1 1 d .
H19 H 0.936357 0.186872 0.427007 0.034 Uiso 1 1 calc R
C20 C 1.0325(2) 0.10384(12) 0.4178(2) 0.0518(6) Uani 1 1 d .
H20A H 0.980615 0.068748 0.423740 0.078 Uiso 1 1 calc GR
H20B H 1.087976 0.112584 0.488087 0.078 Uiso 1 1 calc GR
H20C H 1.069184 0.087763 0.369490 0.078 Uiso 1 1 calc GR
C21 C 1.04864(17) 0.22574(11) 0.36336(19) 0.0413(5) Uani 1 1 d .
H21A H 1.086207 0.209448 0.315859 0.062 Uiso 1 1 calc GR
H21B H 1.103585 0.235770 0.433443 0.062 Uiso 1 1 calc GR
H21C H 1.006930 0.267486 0.333856 0.062 Uiso 1 1 calc GR
C22 C 0.55716(15) 0.14201(10) 0.16510(14) 0.0286(4) Uani 1 1 d .
H22 H 0.557509 0.148876 0.238980 0.034 Uiso 1 1 calc R
C23 C 0.50354(19) 0.07283(12) 0.1262(2) 0.0472(5) Uani 1 1 d .
H23A H 0.498208 0.065824 0.052314 0.071 Uiso 1 1 calc GR
H23B H 0.429350 0.071852 0.130464 0.071 Uiso 1 1 calc GR
H23C H 0.548566 0.036280 0.170726 0.071 Uiso 1 1 calc GR
C24 C 0.48954(18) 0.20057(11) 0.09620(19) 0.0436(5) Uani 1 1 d .
H24A H 0.526759 0.244355 0.121351 0.065 Uiso 1 1 calc GR
H24B H 0.415645 0.201431 0.101188 0.065 Uiso 1 1 calc GR
H24C H 0.483060 0.193311 0.022073 0.065 Uiso 1 1 calc GR
C25 C 0.65416(14) 0.13918(8) 0.59434(12) 0.0198(3) Uani 1 1 d .
C26 C 0.73647(16) 0.12461(9) 0.69175(13) 0.0273(4) Uani 1 1 d .
C27 C 0.7022(2) 0.10015(10) 0.77319(15) 0.0419(5) Uani 1 1 d .
H27 H 0.756098 0.089142 0.840230 0.050 Uiso 1 1 calc R
C28 C 0.5915(2) 0.09174(11) 0.75777(17) 0.0466(6) Uani 1 1 d .
H28 H 0.570059 0.074807 0.814013 0.056 Uiso 1 1 calc R
C29 C 0.51198(19) 0.10769(10) 0.66164(17) 0.0388(5) Uani 1 1 d .
H29 H 0.436121 0.102190 0.652571 0.047 Uiso 1 1 calc R
C30 C 0.54097(15) 0.13182(8) 0.57716(14) 0.0259(4) Uani 1 1 d .
C31 C 0.85807(17) 0.13535(10) 0.71067(15) 0.0359(4) Uani 1 1 d .
H31 H 0.865181 0.148766 0.641518 0.043 Uiso 1 1 calc R
C32 C 0.90504(19) 0.19412(11) 0.79013(17) 0.0435(5) Uani 1 1 d .
H32A H 0.859911 0.235347 0.765490 0.065 Uiso 1 1 calc GR
H32B H 0.981312 0.203622 0.795438 0.065 Uiso 1 1 calc GR
H32C H 0.903827 0.180838 0.860059 0.065 Uiso 1 1 calc GR
C33 C 0.9249(2) 0.06946(13) 0.7490(2) 0.0592(7) Uani 1 1 d .
H33A H 0.928696 0.059082 0.821585 0.089 Uiso 1 1 calc GR
H33B H 0.999875 0.075761 0.748105 0.089 Uiso 1 1 calc GR
H33C H 0.888977 0.031434 0.701915 0.089 Uiso 1 1 calc GR
C34 C 0.45383(15) 0.14753(10) 0.46959(17) 0.0330(4) Uani 1 1 d .
H34 H 0.485356 0.182913 0.434412 0.040 Uiso 1 1 calc R
C35 C 0.42788(17) 0.08376(11) 0.39822(17) 0.0384(5) Uani 1 1 d .
H35A H 0.495868 0.067108 0.389654 0.058 Uiso 1 1 calc GR
H35B H 0.373820 0.095584 0.328477 0.058 Uiso 1 1 calc GR
H35C H 0.397373 0.047831 0.430931 0.058 Uiso 1 1 calc GR
C36 C 0.34696(18) 0.17688(13) 0.4773(3) 0.0571(7) Uani 1 1 d .
H36A H 0.309757 0.141558 0.504388 0.086 Uiso 1 1 calc GR
H36B H 0.298195 0.191615 0.406680 0.086 Uiso 1 1 calc GR
H36C H 0.364492 0.216244 0.525680 0.086 Uiso 1 1 calc GR

loop_
_atom_site_aniso_label
_atom_site_aniso_U_11
_atom_site_aniso_U_22
_atom_site_aniso_U_33
_atom_site_aniso_U_23
_atom_site_aniso_U_13
_atom_site_aniso_U_12
Br1 0.04245(12) 0.01617(9) 0.02804(10) 0.00001(6) 0.01652(8) 0.00225(7)
N1 0.0182(6) 0.0171(6) 0.0168(6) 0.0000(5) 0.0078(5) 0.0012(5)
N2 0.0181(6) 0.0164(6) 0.0155(6) 0.0012(5) 0.0068(5) -0.0011(5)
B1 0.0196(9) 0.0167(8) 0.0193(8) 0.0000(6) 0.0067(7) 0.0007(6)
C1 0.0171(7) 0.0170(7) 0.0181(7) -0.0006(5) 0.0063(6) 0.0005(5)
C2 0.0170(7) 0.0166(7) 0.0183(7) 0.0005(5) 0.0067(6) 0.0000(5)
C3 0.0166(7) 0.0189(7) 0.0198(7) -0.0019(6) 0.0064(6) -0.0009(6)
C4 0.0179(7) 0.0195(7) 0.0198(7) 0.0014(6) 0.0058(6) 0.0000(6)
C5 0.0183(7) 0.0190(7) 0.0197(7) 0.0014(6) 0.0064(6) 0.0003(6)
C6 0.0327(9) 0.0237(8) 0.0244(8) 0.0031(6) 0.0130(7) 0.0004(7)
C7 0.0404(11) 0.0242(8) 0.0324(10) 0.0086(7) 0.0174(8) -0.0021(7)
C8 0.0347(10) 0.0186(8) 0.0358(10) 0.0050(7) 0.0131(8) -0.0008(7)
C9 0.0229(8) 0.0193(7) 0.0272(8) -0.0009(6) 0.0076(7) -0.0008(6)
C10 0.0333(10) 0.0184(8) 0.0383(10) -0.0060(7) 0.0144(8) -0.0007(7)
C11 0.0373(10) 0.0253(8) 0.0349(10) -0.0091(7) 0.0202(8) -0.0005(7)
C12 0.0285(9) 0.0232(8) 0.0261(8) -0.0022(6) 0.0147(7) -0.0003(7)
C13 0.0246(8) 0.0162(7) 0.0184(7) 0.0003(5) 0.0108(6) 0.0012(6)
C14 0.0270(9) 0.0191(7) 0.0274(8) -0.0016(6) 0.0146(7) -0.0009(6)
C15 0.0357(10) 0.0277(9) 0.0371(10) -0.0049(7) 0.0261(8) -0.0042(7)
C16 0.0532(12) 0.0253(9) 0.0280(9) -0.0036(7) 0.0269(9) -0.0037(8)
C17 0.0417(11) 0.0250(8) 0.0184(8) -0.0007(6) 0.0100(7) 0.0001(7)
C18 0.0300(9) 0.0205(7) 0.0187(7) 0.0010(6) 0.0088(7) 0.0020(6)
C19 0.0210(8) 0.0327(9) 0.0329(9) -0.0050(7) 0.0123(7) -0.0029(7)
C20 0.0438(13) 0.0413(12) 0.0550(14) 0.0060(11) -0.0019(11) 0.0011(10)
C21 0.0305(10) 0.0430(11) 0.0502(13) -0.0044(10) 0.0139(9) -0.0096(9)
C22 0.0247(9) 0.0381(10) 0.0200(8) 0.0002(7) 0.0041(7) 0.0020(7)
C23 0.0367(12) 0.0394(11) 0.0630(15) 0.0027(10) 0.0141(11) -0.0083(9)
C24 0.0323(11) 0.0406(11) 0.0490(13) 0.0018(10) 0.0033(9) 0.0054(9)
C25 0.0290(8) 0.0140(7) 0.0193(7) -0.0011(5) 0.0122(6) -0.0020(6)
C26 0.0394(10) 0.0220(8) 0.0192(8) -0.0016(6) 0.0084(7) -0.0055(7)
C27 0.0719(16) 0.0330(10) 0.0192(9) -0.0002(7) 0.0138(9) -0.0162(10)
C28 0.0820(18) 0.0374(11) 0.0345(11) -0.0100(9) 0.0381(12) -0.0286(11)
C29 0.0532(13) 0.0331(10) 0.0459(12) -0.0118(9) 0.0371(11) -0.0175(9)
C30 0.0311(9) 0.0204(8) 0.0327(9) -0.0044(7) 0.0192(8) -0.0049(7)
C31 0.0342(10) 0.0395(10) 0.0245(9) 0.0029(8) -0.0015(8) -0.0011(8)
C32 0.0406(12) 0.0411(11) 0.0377(11) -0.0005(9) -0.0003(9) -0.0078(9)
C33 0.0524(15) 0.0467(13) 0.0560(15) -0.0050(11) -0.0091(12) 0.0120(11)
C34 0.0225(9) 0.0306(9) 0.0483(12) 0.0048(8) 0.0156(8) -0.0006(7)
C35 0.0310(10) 0.0459(12) 0.0351(10) -0.0013(9) 0.0077(8) -0.0030(9)
C36 0.0274(11) 0.0456(13) 0.102(2) -0.0030(13) 0.0271(13) 0.0042(10)

loop_
_atom_type_symbol
_atom_type_description
_atom_type_scat_dispersion_real
_atom_type_scat_dispersion_imag
_atom_type_scat_source
C C 0.0033 0.0016 'International Tables Vol C Tables 4.2.6.8 and 6.1.1.4'
H H 0.0000 0.0000 'International Tables Vol C Tables 4.2.6.8 and 6.1.1.4'
B B 0.0013 0.0007 'International Tables Vol C Tables 4.2.6.8 and 6.1.1.4'
Br Br -0.2901 2.4595 'International Tables Vol C Tables 4.2.6.8 and 6.1.1.4'
N N 0.0061 0.0033 'International Tables Vol C Tables 4.2.6.8 and 6.1.1.4'

loop_
_geom_angle_atom_site_label_1
_geom_angle_atom_site_label_2
_geom_angle_atom_site_label_3
_geom_angle
B1 N1 C13 132.19(13)
C1 N1 B1 105.75(12)
C1 N1 C13 121.77(12)
B1 N2 C25 129.47(13)
C2 N2 B1 105.93(12)
C2 N2 C25 124.61(12)
N1 B1 Br1 126.06(12)
N2 B1 Br1 125.54(12)
N2 B1 N1 108.35(13)
N1 C1 C5 139.10(14)
C2 C1 N1 110.21(13)
C2 C1 C5 110.53(13)
N2 C2 C3 140.30(14)
C1 C2 N2 109.73(13)
C1 C2 C3 109.87(13)
C4 C3 C2 103.86(13)
C12 C3 C2 137.64(15)
C12 C3 C4 118.48(14)
C5 C4 C3 112.11(13)
C9 C4 C3 124.02(15)
C9 C4 C5 123.85(15)
C4 C5 C1 103.63(13)
C6 C5 C1 137.69(15)
C6 C5 C4 118.66(14)
C5 C6 H6 121.0
C5 C6 C7 118.04(16)
C7 C6 H6 121.0
C6 C7 H7 118.4
C8 C7 C6 123.19(17)
C8 C7 H7 118.4
C7 C8 H8 120.1
C7 C8 C9 119.88(16)
C9 C8 H8 120.1
C4 C9 C8 116.39(16)
C4 C9 C10 116.31(15)
C10 C9 C8 127.29(15)
C9 C10 H10 119.9
C11 C10 C9 120.29(15)
C11 C10 H10 119.9
C10 C11 H11 118.7
C10 C11 C12 122.50(16)
C12 C11 H11 118.7
C3 C12 C11 118.39(16)
C3 C12 H12 120.8
C11 C12 H12 120.8
C14 C13 N1 118.88(14)
C18 C13 N1 118.33(14)
C18 C13 C14 122.73(15)
C13 C14 C19 121.68(15)
C15 C14 C13 117.14(16)
C15 C14 C19 121.18(16)
C14 C15 H15 119.3
C16 C15 C14 121.50(17)
C16 C15 H15 119.3
C15 C16 H16 119.8
C15 C16 C17 120.37(16)
C17 C16 H16 119.8
C16 C17 H17 119.7
C16 C17 C18 120.69(17)
C18 C17 H17 119.7
C13 C18 C17 117.56(16)
C13 C18 C22 122.19(14)
C17 C18 C22 120.24(15)
C14 C19 H19 107.7
C14 C19 C20 111.21(16)
C14 C19 C21 112.07(16)
C20 C19 H19 107.7
C21 C19 H19 107.7
C21 C19 C20 110.36(17)
C19 C20 H20A 109.5
C19 C20 H20B 109.5
C19 C20 H20C 109.5
H20A C20 H20B 109.5
H20A C20 H20C 109.5
H20B C20 H20C 109.5
C19 C21 H21A 109.5
C19 C21 H21B 109.5
C19 C21 H21C 109.5
H21A C21 H21B 109.5
H21A C21 H21C 109.5
H21B C21 H21C 109.5
C18 C22 H22 107.6
C18 C22 C23 111.71(16)
C18 C22 C24 111.08(16)
C23 C22 H22 107.6
C23 C22 C24 110.96(17)
C24 C22 H22 107.6
C22 C23 H23A 109.5
C22 C23 H23B 109.5
C22 C23 H23C 109.5
H23A C23 H23B 109.5
H23A C23 H23C 109.5
H23B C23 H23C 109.5
C22 C24 H24A 109.5
C22 C24 H24B 109.5
C22 C24 H24C 109.5
H24A C24 H24B 109.5
H24A C24 H24C 109.5
H24B C24 H24C 109.5
C26 C25 N2 118.87(15)
C26 C25 C30 122.68(15)
C30 C25 N2 118.44(14)
C25 C26 C27 117.19(18)
C25 C26 C31 122.23(16)
C27 C26 C31 120.57(17)
C26 C27 H27 119.4
C28 C27 C26 121.15(19)
C28 C27 H27 119.4
C27 C28 H28 119.8
C29 C28 C27 120.48(18)
C29 C28 H28 119.8
C28 C29 H29 119.5
C28 C29 C30 121.0(2)
C30 C29 H29 119.5
C25 C30 C34 121.13(15)
C29 C30 C25 117.44(18)
C29 C30 C34 121.41(17)
C26 C31 H31 107.9
C26 C31 C32 110.68(18)
C26 C31 C33 111.68(18)
C32 C31 H31 107.9
C33 C31 H31 107.9
C33 C31 C32 110.62(17)
C31 C32 H32A 109.5
C31 C32 H32B 109.5
C31 C32 H32C 109.5
H32A C32 H32B 109.5
H32A C32 H32C 109.5
H32B C32 H32C 109.5
C31 C33 H33A 109.5
C31 C33 H33B 109.5
C31 C33 H33C 109.5
H33A C33 H33B 109.5
H33A C33 H33C 109.5
H33B C33 H33C 109.5
C30 C34 H34 107.5
C30 C34 C35 110.97(16)
C30 C34 C36 113.34(19)
C35 C34 H34 107.5
C36 C34 H34 107.5
C36 C34 C35 109.91(17)
C34 C35 H35A 109.5
C34 C35 H35B 109.5
C34 C35 H35C 109.5
H35A C35 H35B 109.5
H35A C35 H35C 109.5
H35B C35 H35C 109.5
C34 C36 H36A 109.5
C34 C36 H36B 109.5
C34 C36 H36C 109.5
H36A C36 H36B 109.5
H36A C36 H36C 109.5
H36B C36 H36C 109.5

loop_
_geom_bond_atom_site_label_1
_geom_bond_atom_site_label_2
_geom_bond_distance
Br1 B1 1.9139(18)
N1 B1 1.431(2)
N1 C1 1.3951(19)
N1 C13 1.4372(19)
N2 B1 1.428(2)
N2 C2 1.3992(19)
N2 C25 1.4374(19)
C1 C2 1.364(2)
C1 C5 1.458(2)
C2 C3 1.461(2)
C3 C4 1.430(2)
C3 C12 1.375(2)
C4 C5 1.430(2)
C4 C9 1.386(2)
C5 C6 1.375(2)
C6 H6 0.9500
C6 C7 1.421(2)
C7 H7 0.9500
C7 C8 1.371(3)
C8 H8 0.9500
C8 C9 1.429(2)
C9 C10 1.425(2)
C10 H10 0.9500
C10 C11 1.377(3)
C11 H11 0.9500
C11 C12 1.425(2)
C12 H12 0.9500
C13 C14 1.404(2)
C13 C18 1.403(2)
C14 C15 1.398(2)
C14 C19 1.515(2)
C15 H15 0.9500
C15 C16 1.382(3)
C16 H16 0.9500
C16 C17 1.385(3)
C17 H17 0.9500
C17 C18 1.404(2)
C18 C22 1.517(2)
C19 H19 1.0000
C19 C20 1.534(3)
C19 C21 1.532(3)
C20 H20A 0.9800
C20 H20B 0.9800
C20 H20C 0.9800
C21 H21A 0.9800
C21 H21B 0.9800
C21 H21C 0.9800
C22 H22 1.0000
C22 C23 1.523(3)
C22 C24 1.535(3)
C23 H23A 0.9800
C23 H23B 0.9800
C23 H23C 0.9800
C24 H24A 0.9800
C24 H24B 0.9800
C24 H24C 0.9800
C25 C26 1.396(2)
C25 C30 1.405(2)
C26 C27 1.400(3)
C26 C31 1.515(3)
C27 H27 0.9500
C27 C28 1.382(3)
C28 H28 0.9500
C28 C29 1.375(3)
C29 H29 0.9500
C29 C30 1.396(2)
C30 C34 1.520(3)
C31 H31 1.0000
C31 C32 1.539(3)
C31 C33 1.533(3)
C32 H32A 0.9800
C32 H32B 0.9800
C32 H32C 0.9800
C33 H33A 0.9800
C33 H33B 0.9800
C33 H33C 0.9800
C34 H34 1.0000
C34 C35 1.534(3)
C34 C36 1.531(3)
C35 H35A 0.9800
C35 H35B 0.9800
C35 H35C 0.9800
C36 H36A 0.9800
C36 H36B 0.9800
C36 H36C 0.9800

loop_
_geom_torsion_atom_site_label_1
_geom_torsion_atom_site_label_2
_geom_torsion_atom_site_label_3
_geom_torsion_atom_site_label_4
_geom_torsion
N1 C1 C2 N2 -0.78(18)
N1 C1 C2 C3 176.25(13)
N1 C1 C5 C4 -174.89(18)
N1 C1 C5 C6 3.3(4)
N1 C13 C14 C15 -177.57(14)
N1 C13 C14 C19 2.1(2)
N1 C13 C18 C17 176.85(14)
N1 C13 C18 C22 -2.2(2)
N2 C2 C3 C4 175.90(19)
N2 C2 C3 C12 -2.3(4)
N2 C25 C26 C27 -177.11(15)
N2 C25 C26 C31 3.7(2)
N2 C25 C30 C29 177.54(14)
N2 C25 C30 C34 -0.6(2)
B1 N1 C1 C2 -0.28(17)
B1 N1 C1 C5 174.52(19)
B1 N1 C13 C14 -98.5(2)
B1 N1 C13 C18 84.1(2)
B1 N2 C2 C1 1.50(17)
B1 N2 C2 C3 -174.13(19)
B1 N2 C25 C26 82.1(2)
B1 N2 C25 C30 -96.6(2)
C1 N1 B1 Br1 -176.32(12)
C1 N1 B1 N2 1.20(17)
C1 N1 C13 C14 88.61(18)
C1 N1 C13 C18 -88.82(18)
C1 C2 C3 C4 0.28(17)
C1 C2 C3 C12 -177.95(19)
C1 C5 C6 C7 -177.95(18)
C2 N2 B1 Br1 175.88(12)
C2 N2 B1 N1 -1.65(17)
C2 N2 C25 C26 -97.70(18)
C2 N2 C25 C30 83.52(19)
C2 C1 C5 C4 -0.11(17)
C2 C1 C5 C6 178.10(19)
C2 C3 C4 C5 -0.36(18)
C2 C3 C4 C9 -179.07(15)
C2 C3 C12 C11 178.90(18)
C3 C4 C5 C1 0.29(18)
C3 C4 C5 C6 -178.33(15)
C3 C4 C9 C8 178.19(16)
C3 C4 C9 C10 -0.5(2)
C4 C3 C12 C11 0.9(2)
C4 C5 C6 C7 0.1(2)
C4 C9 C10 C11 1.0(3)
C5 C1 C2 N2 -177.14(13)
C5 C1 C2 C3 -0.11(18)
C5 C4 C9 C8 -0.4(2)
C5 C4 C9 C10 -179.07(16)
C5 C6 C7 C8 -0.5(3)
C6 C7 C8 C9 0.5(3)
C7 C8 C9 C4 -0.1(3)
C7 C8 C9 C10 178.44(19)
C8 C9 C10 C11 -177.54(18)
C9 C4 C5 C1 179.01(15)
C9 C4 C5 C6 0.4(2)
C9 C10 C11 C12 -0.6(3)
C10 C11 C12 C3 -0.4(3)
C12 C3 C4 C5 178.29(14)
C12 C3 C4 C9 -0.4(2)
C13 N1 B1 Br1 10.0(3)
C13 N1 B1 N2 -172.52(15)
C13 N1 C1 C2 174.25(14)
C13 N1 C1 C5 -11.0(3)
C13 C14 C15 C16 1.1(3)
C13 C14 C19 C20 104.3(2)
C13 C14 C19 C21 -131.69(17)
C13 C18 C22 C23 -118.83(19)
C13 C18 C22 C24 116.69(18)
C14 C13 C18 C17 -0.5(2)
C14 C13 C18 C22 -179.52(15)
C14 C15 C16 C17 -1.2(3)
C15 C14 C19 C20 -76.1(2)
C15 C14 C19 C21 47.9(2)
C15 C16 C17 C18 0.4(3)
C16 C17 C18 C13 0.4(2)
C16 C17 C18 C22 179.49(16)
C17 C18 C22 C23 62.1(2)
C17 C18 C22 C24 -62.3(2)
C18 C13 C14 C15 -0.3(2)
C18 C13 C14 C19 179.36(15)
C19 C14 C15 C16 -178.54(16)
C25 N2 B1 Br1 -4.0(2)
C25 N2 B1 N1 178.49(14)
C25 N2 C2 C1 -178.63(14)
C25 N2 C2 C3 5.7(3)
C25 C26 C27 C28 -0.8(3)
C25 C26 C31 C32 111.97(19)
C25 C26 C31 C33 -124.3(2)
C25 C30 C34 C35 89.1(2)
C25 C30 C34 C36 -146.67(17)
C26 C25 C30 C29 -1.2(2)
C26 C25 C30 C34 -179.38(16)
C26 C27 C28 C29 -0.4(3)
C27 C26 C31 C32 -67.2(2)
C27 C26 C31 C33 56.5(2)
C27 C28 C29 C30 0.8(3)
C28 C29 C30 C25 -0.1(3)
C28 C29 C30 C34 178.12(18)
C29 C30 C34 C35 -89.0(2)
C29 C30 C34 C36 35.2(2)
C30 C25 C26 C27 1.6(2)
C30 C25 C26 C31 -177.57(16)
C31 C26 C27 C28 178.39(19)
